data_2203231
loop_
_publ_author_name
'Vande Velde, Christophe M. L.'
'Wuyts, Cindy'
'Geise, Herman J.'
'Blockhuys, Frank'

_publ_section_title
;
 2-(4-Methylphenyl)-1,1-diphenylethene
;
_journal_issue 2
_journal_name_full 'Acta Crystallographica Section E'
_journal_page_first o248
_journal_page_last o249
_journal_paper_doi 10.1107/S1600536804000984
_journal_volume 60
_journal_year 2004
_chemical_formula_iupac 'C21 H18'
_chemical_formula_moiety 'C21 H18'
_chemical_formula_sum 'C21 H18'
_chemical_formula_weight 270.35
_chemical_name_common halfppt
_chemical_name_systematic
;
1,1-diphenyl-2-(4-methylphenyl)ethene
;
_space_group_IT_number 14
_symmetry_cell_setting monoclinic
_symmetry_space_group_name_Hall '-P 2ybc'
_symmetry_space_group_name_H-M 'P 1 21/c 1'
_atom_sites_solution_hydrogens geom
_atom_sites_solution_primary direct
_atom_sites_solution_secondary difmap
_audit_creation_method SHELXL-97
_cell_angle_alpha 90.00
_cell_angle_beta 93.39(2)
_cell_angle_gamma 90.00
_cell_formula_units_Z 4
_cell_length_a 8.9060(10)
_cell_length_b 16.768(3)
_cell_length_c 10.628(3)
_cell_measurement_reflns_used 25
_cell_measurement_temperature 293(2)
_cell_measurement_theta_max 22
_cell_measurement_theta_min 13
_cell_volume 1584.4(6)
_computing_cell_refinement 'CAD-4 EXPRESS'
_computing_data_collection 'CAD-4 EXPRESS (Enraf--Nonius, 1994)'
_computing_data_reduction 'XCAD-4 (Harms & Wocadlo, 1995)'
_computing_molecular_graphics 'ORTEP-3 (Farrugia, 1997)'
_computing_publication_material 'PLATON (Spek, 2003)'
_computing_structure_refinement 'SHELXL97 (Sheldrick, 1997)'
_computing_structure_solution 'SHELXS97 (Sheldrick, 1997)'
_diffrn_ambient_temperature 293(2)
_diffrn_measured_fraction_theta_full 0.997
_diffrn_measured_fraction_theta_max 0.997
_diffrn_measurement_device_type 'Enraf-Nonius MACH3'
_diffrn_measurement_method \w/2\q
_diffrn_radiation_monochromator graphite
_diffrn_radiation_source 'fine-focus sealed tube'
_diffrn_radiation_type MoK\a
_diffrn_radiation_wavelength 0.71073
_diffrn_reflns_av_R_equivalents 0.0506
_diffrn_reflns_av_sigmaI/netI 0.0663
_diffrn_reflns_limit_h_max 10
_diffrn_reflns_limit_h_min 0
_diffrn_reflns_limit_k_max 19
_diffrn_reflns_limit_k_min -19
_diffrn_reflns_limit_l_max 12
_diffrn_reflns_limit_l_min -12
_diffrn_reflns_number 5826
_diffrn_reflns_theta_full 25.02
_diffrn_reflns_theta_max 25.02
_diffrn_reflns_theta_min 2.27
_diffrn_standards_decay_% 4
_diffrn_standards_interval_count 60
_diffrn_standards_number 3
_exptl_absorpt_coefficient_mu 0.064
_exptl_absorpt_correction_type none
_exptl_crystal_colour colourless
_exptl_crystal_density_diffrn 1.133
_exptl_crystal_density_method 'not measured'
_exptl_crystal_description fragment
_exptl_crystal_F_000 576
_exptl_crystal_size_max 0.4
_exptl_crystal_size_mid 0.2
_exptl_crystal_size_min 0.2
_refine_diff_density_max 0.117
_refine_diff_density_min -0.131
_refine_ls_extinction_method none
_refine_ls_goodness_of_fit_ref 0.950
_refine_ls_hydrogen_treatment refxyz
_refine_ls_matrix_type full
_refine_ls_number_parameters 237
_refine_ls_number_reflns 2787
_refine_ls_number_restraints 0
_refine_ls_restrained_S_all 0.950
_refine_ls_R_factor_all 0.1266
_refine_ls_R_factor_gt 0.0405
_refine_ls_shift/su_max 0.000
_refine_ls_shift/su_mean 0.000
_refine_ls_structure_factor_coef Fsqd
_refine_ls_weighting_details 'calc w = 1/[\s^2^(Fo^2^)+(0.0583P)^2^] where P = (Fo^2^+2Fc^2^)/3'
_refine_ls_weighting_scheme calc
_refine_ls_wR_factor_gt 0.0925
_refine_ls_wR_factor_ref 0.1169
_reflns_number_gt 1355
_reflns_number_total 2787
_reflns_threshold_expression I>2\s(I)
_cod_data_source_file su6073.cif
_cod_data_source_block I
_cod_original_sg_symbol_H-M 'P 21/c'
_cod_database_code 2203231
_cod_database_fobs_code 2203231

loop_
_symmetry_equiv_pos_as_xyz
'x, y, z'
'-x, y+1/2, -z+1/2'
'-x, -y, -z'
'x, -y-1/2, z-1/2'

loop_
_atom_site_label
_atom_site_fract_x
_atom_site_fract_y
_atom_site_fract_z
_atom_site_U_iso_or_equiv
_atom_site_adp_type
_atom_site_calc_flag
_atom_site_refinement_flags
_atom_site_occupancy
_atom_site_type_symbol
C15 0.2365(2) 0.72751(11) -0.02095(19) 0.0618(5) Uani d . 1 C
C6 -0.2223(3) 0.83693(13) 0.0576(2) 0.0728(6) Uani d . 1 C
H6 -0.238(2) 0.7875(13) 0.018(2) 0.087 Uiso d . 1 H
C10 -0.0620(3) 0.67991(14) 0.1829(2) 0.0743(6) Uani d . 1 C
H10 -0.034(2) 0.7224(13) 0.245(2) 0.089 Uiso d . 1 H
C7 0.0583(2) 0.82992(12) 0.0406(2) 0.0669(6) Uani d . 1 C
H7 0.139(2) 0.8689(11) 0.0209(18) 0.080 Uiso d . 1 H
C14 -0.0548(2) 0.62789(12) -0.0247(2) 0.0649(5) Uani d . 1 C
H14 -0.012(2) 0.6321(11) -0.108(2) 0.078 Uiso d . 1 H
C9 -0.0115(2) 0.68633(11) 0.06227(19) 0.0578(5) Uani d . 1 C
C13 -0.1450(3) 0.56555(13) 0.0070(3) 0.0758(6) Uani d . 1 C
H13 -0.169(2) 0.5234(13) -0.051(2) 0.091 Uiso d . 1 H
C1 -0.0798(2) 0.86907(11) 0.07730(18) 0.0643(5) Uani d . 1 C
C16 0.3121(2) 0.66132(13) 0.0281(2) 0.0736(6) Uani d . 1 C
H16 0.262(2) 0.6310(12) 0.094(2) 0.088 Uiso d . 1 H
C2 -0.0693(3) 0.94476(12) 0.1298(2) 0.0760(6) Uani d . 1 C
H2 0.033(3) 0.9704(12) 0.141(2) 0.091 Uiso d . 1 H
C8 0.0898(2) 0.75232(11) 0.02727(18) 0.0609(5) Uani d . 1 C
C5 -0.3479(3) 0.87780(15) 0.0919(2) 0.0808(7) Uani d . 1 C
H5 -0.440(3) 0.8527(14) 0.075(2) 0.097 Uiso d . 1 H
C4 -0.3342(3) 0.95357(14) 0.1470(2) 0.0811(7) Uani d . 1 C
C11 -0.1525(3) 0.61577(17) 0.2139(3) 0.0849(7) Uani d . 1 C
H11 -0.184(3) 0.6132(13) 0.295(2) 0.102 Uiso d . 1 H
C17 0.4509(3) 0.63996(15) -0.0124(3) 0.0856(7) Uani d . 1 C
H17 0.501(3) 0.5941(15) 0.027(2) 0.103 Uiso d . 1 H
C12 -0.1924(3) 0.55895(16) 0.1260(3) 0.0832(7) Uani d . 1 C
H12 -0.259(3) 0.5123(13) 0.147(2) 0.100 Uiso d . 1 H
C18 0.5160(3) 0.68282(15) -0.1042(3) 0.0861(7) Uani d . 1 C
H18 0.616(3) 0.6678(13) -0.134(2) 0.103 Uiso d . 1 H
C3 -0.1939(4) 0.98521(14) 0.1644(2) 0.0858(7) Uani d . 1 C
H3 -0.180(3) 1.0400(14) 0.203(2) 0.103 Uiso d . 1 H
C20 0.3029(3) 0.76973(14) -0.1149(2) 0.0804(7) Uani d . 1 C
H20 0.249(3) 0.8132(13) -0.151(2) 0.096 Uiso d . 1 H
C19 0.4405(3) 0.74741(16) -0.1565(3) 0.0935(8) Uani d . 1 C
H19 0.482(3) 0.7768(15) -0.223(2) 0.112 Uiso d . 1 H
C21 -0.4748(3) 0.99684(16) 0.1850(3) 0.1213(11) Uani d . 1 C
H21A -0.4749(13) 0.9991(12) 0.2754(16) 0.182 Uiso calc R 1 H
H21B -0.5626(16) 0.9686(9) 0.1521(19) 0.182 Uiso calc R 1 H
H21C -0.4756(13) 1.0501(11) 0.1515(19) 0.182 Uiso calc R 1 H

loop_
_atom_site_aniso_label
_atom_site_aniso_U_11
_atom_site_aniso_U_22
_atom_site_aniso_U_33
_atom_site_aniso_U_12
_atom_site_aniso_U_13
_atom_site_aniso_U_23
C15 0.0598(12) 0.0620(11) 0.0630(12) 0.0011(10) -0.0010(10) -0.0065(10)
C6 0.0771(16) 0.0657(13) 0.0753(15) 0.0164(12) 0.0019(12) -0.0067(11)
C10 0.0802(15) 0.0807(16) 0.0621(15) 0.0123(13) 0.0051(13) 0.0023(11)
C7 0.0718(14) 0.0578(12) 0.0712(14) 0.0025(11) 0.0060(11) -0.0054(10)
C14 0.0640(13) 0.0613(12) 0.0699(14) 0.0032(11) 0.0080(11) -0.0023(11)
C9 0.0561(11) 0.0565(11) 0.0610(13) 0.0116(9) 0.0041(10) 0.0009(9)
C13 0.0685(14) 0.0650(14) 0.0936(18) 0.0023(12) 0.0033(13) -0.0036(13)
C1 0.0777(14) 0.0554(12) 0.0599(12) 0.0081(11) 0.0046(10) -0.0026(9)
C16 0.0676(14) 0.0748(14) 0.0785(15) 0.0137(12) 0.0045(12) 0.0019(12)
C2 0.1015(17) 0.0540(13) 0.0734(14) 0.0067(12) 0.0129(13) -0.0053(11)
C8 0.0645(13) 0.0626(13) 0.0553(11) 0.0060(10) -0.0007(9) -0.0041(10)
C5 0.0822(16) 0.0845(17) 0.0759(15) 0.0211(13) 0.0066(13) 0.0047(12)
C4 0.109(2) 0.0762(16) 0.0597(13) 0.0397(15) 0.0228(14) 0.0103(11)
C11 0.0815(17) 0.1030(19) 0.0716(16) 0.0160(15) 0.0153(13) 0.0225(16)
C17 0.0782(16) 0.0894(17) 0.0886(17) 0.0219(14) 0.0010(14) -0.0013(14)
C12 0.0676(15) 0.0780(16) 0.104(2) 0.0033(12) 0.0062(15) 0.0162(16)
C18 0.0626(14) 0.0981(18) 0.098(2) 0.0111(14) 0.0072(14) -0.0152(15)
C3 0.123(2) 0.0626(14) 0.0737(15) 0.0194(16) 0.0195(15) -0.0010(12)
C20 0.0674(15) 0.0804(16) 0.0942(18) 0.0108(12) 0.0115(13) 0.0123(13)
C19 0.0752(17) 0.1005(19) 0.106(2) 0.0048(15) 0.0199(15) 0.0124(16)
C21 0.146(3) 0.114(2) 0.108(2) 0.0661(19) 0.0371(18) 0.0142(17)

loop_
_atom_type_symbol
_atom_type_description
_atom_type_scat_dispersion_real
_atom_type_scat_dispersion_imag
_atom_type_scat_source
C C 0.0033 0.0016 'International Tables Vol C Tables 4.2.6.8 and 6.1.1.4'
H H 0.0000 0.0000 'International Tables Vol C Tables 4.2.6.8 and 6.1.1.4'

loop_
_geom_angle_atom_site_label_1
_geom_angle_atom_site_label_2
_geom_angle_atom_site_label_3
_geom_angle
C16 C15 C20 117.6(2)
C16 C15 C8 120.74(19)
C20 C15 C8 121.70(18)
C5 C6 C1 121.2(2)
C5 C6 H6 117.0(14)
C1 C6 H6 121.8(13)
C9 C10 C11 120.1(2)
C9 C10 H10 118.6(13)
C11 C10 H10 121.3(12)
C8 C7 C1 130.3(2)
C8 C7 H7 117.1(11)
C1 C7 H7 112.6(11)
C13 C14 C9 121.3(2)
C13 C14 H14 122.5(11)
C9 C14 H14 116.1(11)
C14 C9 C10 117.9(2)
C14 C9 C8 120.52(19)
C10 C9 C8 121.52(19)
C12 C13 C14 120.5(2)
C12 C13 H13 118.4(13)
C14 C13 H13 120.9(13)
C6 C1 C2 117.2(2)
C6 C1 C7 124.15(18)
C2 C1 C7 118.6(2)
C17 C16 C15 121.0(2)
C17 C16 H16 122.2(12)
C15 C16 H16 116.8(12)
C3 C2 C1 121.6(3)
C3 C2 H2 120.0(12)
C1 C2 H2 118.3(12)
C7 C8 C9 124.13(18)
C7 C8 C15 120.05(18)
C9 C8 C15 115.78(16)
C6 C5 C4 120.6(2)
C6 C5 H5 116.3(15)
C4 C5 H5 123.1(15)
C3 C4 C5 117.8(2)
C3 C4 C21 122.8(2)
C5 C4 C21 119.4(3)
C12 C11 C10 120.4(2)
C12 C11 H11 121.6(15)
C10 C11 H11 118.0(15)
C18 C17 C16 120.7(2)
C18 C17 H17 121.2(14)
C16 C17 H17 118.1(14)
C13 C12 C11 119.7(2)
C13 C12 H12 119.3(13)
C11 C12 H12 121.0(13)
C17 C18 C19 119.0(2)
C17 C18 H18 121.2(14)
C19 C18 H18 119.8(14)
C4 C3 C2 121.5(2)
C4 C3 H3 119.9(14)
C2 C3 H3 118.6(14)
C19 C20 C15 121.2(2)
C19 C20 H20 121.2(14)
C15 C20 H20 117.6(14)
C18 C19 C20 120.4(3)
C18 C19 H19 120.5(16)
C20 C19 H19 119.1(16)
C4 C21 H21A 109.5
C4 C21 H21B 109.5
H21A C21 H21B 109.5
C4 C21 H21C 109.5
H21A C21 H21C 109.5
H21B C21 H21C 109.5

loop_
_geom_bond_atom_site_label_1
_geom_bond_atom_site_label_2
_geom_bond_distance
C15 C16 1.384(3)
C15 C20 1.385(3)
C15 C8 1.491(3)
C6 C5 1.379(3)
C6 C1 1.383(3)
C6 H6 0.94(2)
C10 C9 1.388(3)
C10 C11 1.395(3)
C10 H10 1.00(2)
C7 C8 1.341(3)
C7 C1 1.467(3)
C7 H7 1.00(2)
C14 C13 1.372(3)
C14 C9 1.386(3)
C14 H14 0.98(2)
C9 C8 1.489(3)
C13 C12 1.361(3)
C13 H13 0.96(2)
C1 C2 1.387(3)
C16 C17 1.379(3)
C16 H16 0.99(2)
C2 C3 1.369(3)
C2 H2 1.01(2)
C5 C4 1.401(3)
C5 H5 0.93(2)
C4 C3 1.360(3)
C4 C21 1.522(3)
C11 C12 1.367(3)
C11 H11 0.92(2)
C17 C18 1.368(3)
C17 H17 0.97(2)
C12 H12 1.02(2)
C18 C19 1.375(3)
C18 H18 1.00(2)
C3 H3 1.01(2)
C20 C19 1.379(3)
C20 H20 0.94(2)
C19 H19 0.95(2)
C21 H21A 0.9620
C21 H21B 0.9620
C21 H21C 0.9620

loop_
_cod_related_entry_id
_cod_related_entry_database
_cod_related_entry_code
1 ChemSpider 10361702
